data_1514791
loop_
_publ_author_name
'Cui, Sunliang'
'Zhang, Yan'
'Wu, Qifan'

_publ_section_title
;
 Rh(iii)-catalyzed C--H activation/cycloaddition of benzamides and
 methylenecyclopropanes: divergence in ring formation
;
_journal_issue 9
_journal_name_full 'Chemical Science'
_journal_page_first 3421
_journal_paper_doi 10.1039/c3sc51424b
_journal_volume 4
_journal_year 2013
_chemical_formula_moiety '2(C19 H18 Cl N O), C H Cl3 '
_chemical_formula_sum 'C19.5 H18.5 Cl2.5 N O'
_chemical_formula_weight 371.48
_chemical_name_systematic
;
?
;
_space_group_IT_number 14
_symmetry_cell_setting monoclinic
_symmetry_space_group_name_Hall '-P 2ybc'
_symmetry_space_group_name_H-M 'P 1 21/c 1'
_atom_sites_solution_hydrogens geom
_atom_sites_solution_primary direct
_atom_sites_solution_secondary difmap
_audit_creation_method SHELXL-97
_cell_angle_alpha 90.00
_cell_angle_beta 90.649(6)
_cell_angle_gamma 90.00
_cell_formula_units_Z 8
_cell_length_a 23.2470(16)
_cell_length_b 9.9836(7)
_cell_length_c 16.0069(11)
_cell_measurement_reflns_used 2665
_cell_measurement_temperature 293(2)
_cell_measurement_theta_max 29.5391
_cell_measurement_theta_min 3.2558
_cell_volume 3714.8(4)
_computing_cell_refinement 'CrysAlis PRO (Agilent Technologies, 2011)'
_computing_data_collection 'CrysAlis PRO'
_computing_data_reduction 'CrysAlis PRO'
_computing_molecular_graphics 'OLEX2 (Dolomanov et al., 2009)'
_computing_publication_material OLEX2
_computing_structure_refinement 'SHELXL-97 (Sheldrick, 2008)'
_computing_structure_solution 'SHELXS-97 (Sheldrick, 2008)'
_diffrn_ambient_temperature 293(2)
_diffrn_detector_area_resol_mean 10.3592
_diffrn_measured_fraction_theta_full 0.997
_diffrn_measured_fraction_theta_max 0.997
_diffrn_measurement_device_type 'Xcalibur, Atlas, Gemini ultra'
_diffrn_measurement_method '\w scans'
_diffrn_radiation_monochromator graphite
_diffrn_radiation_source 'fine-focus sealed tube'
_diffrn_radiation_type MoK\a
_diffrn_radiation_wavelength 0.71073
_diffrn_reflns_av_R_equivalents 0.0396
_diffrn_reflns_av_sigmaI/netI 0.0548
_diffrn_reflns_limit_h_max 28
_diffrn_reflns_limit_h_min -22
_diffrn_reflns_limit_k_max 12
_diffrn_reflns_limit_k_min -11
_diffrn_reflns_limit_l_max 18
_diffrn_reflns_limit_l_min -19
_diffrn_reflns_number 15156
_diffrn_reflns_theta_full 25.35
_diffrn_reflns_theta_max 25.35
_diffrn_reflns_theta_min 3.26
_exptl_absorpt_coefficient_mu 0.427
_exptl_absorpt_correction_T_max 0.9082
_exptl_absorpt_correction_T_min 0.8755
_exptl_absorpt_correction_type multi-scan
_exptl_absorpt_process_details
;
CrysAlis PRO (Agilent Technologies, 2011)
;
_exptl_crystal_colour colorless
_exptl_crystal_density_diffrn 1.328
_exptl_crystal_density_method 'not measured'
_exptl_crystal_description block
_exptl_crystal_F_000 1544
_exptl_crystal_size_max 0.32
_exptl_crystal_size_mid 0.28
_exptl_crystal_size_min 0.23
_refine_diff_density_max 0.622
_refine_diff_density_min -0.676
_refine_diff_density_rms 0.057
_refine_ls_extinction_method none
_refine_ls_goodness_of_fit_ref 1.047
_refine_ls_hydrogen_treatment constr
_refine_ls_matrix_type full
_refine_ls_number_parameters 440
_refine_ls_number_reflns 6772
_refine_ls_number_restraints 210
_refine_ls_restrained_S_all 1.066
_refine_ls_R_factor_all 0.1281
_refine_ls_R_factor_gt 0.0757
_refine_ls_shift/su_max 0.000
_refine_ls_shift/su_mean 0.000
_refine_ls_structure_factor_coef Fsqd
_refine_ls_weighting_details 'calc w=1/[\s^2^(Fo^2^)+(0.1189P)^2^+1.8702P] where P=(Fo^2^+2Fc^2^)/3'
_refine_ls_weighting_scheme calc
_refine_ls_wR_factor_gt 0.2056
_refine_ls_wR_factor_ref 0.2495
_reflns_number_gt 3843
_reflns_number_total 6772
_reflns_threshold_expression >2sigma(I)
_cod_data_source_file c3sc51424b.txt
_cod_data_source_block zy_3_11_a
_cod_original_sg_symbol_H-M 'P 21/c'
_cod_database_code 1514791

loop_
_symmetry_equiv_pos_as_xyz
'x, y, z'
'-x, y+1/2, -z+1/2'
'-x, -y, -z'
'x, -y-1/2, z-1/2'

loop_
_atom_site_label
_atom_site_type_symbol
_atom_site_fract_x
_atom_site_fract_y
_atom_site_fract_z
_atom_site_U_iso_or_equiv
_atom_site_adp_type
_atom_site_occupancy
_atom_site_symmetry_multiplicity
_atom_site_calc_flag
_atom_site_refinement_flags
_atom_site_disorder_assembly
_atom_site_disorder_group
Cl1 Cl 0.38913(6) 0.22642(17) 0.45151(7) 0.0862(5) Uani 1 1 d . . .
Cl2 Cl 0.11564(8) 0.76811(19) 0.05981(10) 0.1110(6) Uani 1 1 d . . .
Cl3 Cl 0.27027(8) 0.41188(19) 0.33523(10) 0.1102(6) Uani 1 1 d . . .
Cl4 Cl 0.18786(7) 0.42925(19) 0.46598(11) 0.1099(6) Uani 1 1 d . . .
Cl5 Cl 0.30223(10) 0.5346(2) 0.49000(14) 0.1337(7) Uani 1 1 d . . .
O1 O 0.44577(12) -0.0464(2) 0.08019(16) 0.0526(7) Uani 1 1 d . . .
O2 O 0.05456(12) 0.4649(3) 0.42119(18) 0.0597(8) Uani 1 1 d . . .
N1 N 0.51598(14) 0.1106(3) 0.08578(19) 0.0441(8) Uani 1 1 d . . .
H1 H 0.5315 0.0792 0.0414 0.053 Uiso 1 1 calc R . .
N2 N -0.01315(16) 0.6271(3) 0.4196(3) 0.0643(10) Uani 1 1 d . . .
H2 H -0.0285 0.5959 0.4642 0.077 Uiso 1 1 calc R . .
C1 C 0.46999(16) 0.0488(3) 0.1163(2) 0.0413(9) Uani 1 1 d . . .
C2 C 0.45012(16) 0.0975(3) 0.1990(2) 0.0406(9) Uani 1 1 d . . .
C3 C 0.39563(17) 0.0593(4) 0.2267(3) 0.0493(10) Uani 1 1 d . . .
H3 H 0.3725 0.0052 0.1930 0.059 Uiso 1 1 calc R . .
C4 C 0.37581(18) 0.1013(4) 0.3036(3) 0.0548(11) Uani 1 1 d . . .
H4 H 0.3394 0.0770 0.3217 0.066 Uiso 1 1 calc R . .
C5 C 0.41154(18) 0.1806(4) 0.3529(2) 0.0514(10) Uani 1 1 d . . .
C6 C 0.46526(17) 0.2205(4) 0.3265(2) 0.0447(9) Uani 1 1 d . . .
H6 H 0.4881 0.2747 0.3605 0.054 Uiso 1 1 calc R . .
C7 C 0.48491(16) 0.1792(3) 0.2490(2) 0.0387(8) Uani 1 1 d . . .
C8 C 0.54427(16) 0.2163(4) 0.2179(2) 0.0417(9) Uani 1 1 d . . .
H8 H 0.5544 0.3045 0.2407 0.050 Uiso 1 1 calc R . .
C9 C 0.54075(17) 0.2280(3) 0.1242(2) 0.0435(9) Uani 1 1 d . . .
C10 C 0.5279(2) 0.3608(4) 0.0839(3) 0.0592(11) Uani 1 1 d . . .
H10A H 0.5242 0.4383 0.1201 0.071 Uiso 1 1 calc R . .
H10B H 0.5030 0.3614 0.0349 0.071 Uiso 1 1 calc R . .
C11 C 0.58671(19) 0.2981(4) 0.0761(3) 0.0562(11) Uani 1 1 d . . .
H11A H 0.5971 0.2612 0.0223 0.067 Uiso 1 1 calc R . .
H11B H 0.6183 0.3381 0.1074 0.067 Uiso 1 1 calc R . .
C12 C 0.59097(17) 0.1158(4) 0.2459(2) 0.0467(9) Uani 1 1 d . . .
H12A H 0.5800 0.0272 0.2265 0.056 Uiso 1 1 calc R . .
H12B H 0.6268 0.1393 0.2190 0.056 Uiso 1 1 calc R . .
C13 C 0.60141(18) 0.1098(4) 0.3398(2) 0.0529(10) Uani 1 1 d . . .
H13A H 0.6080 0.1999 0.3605 0.064 Uiso 1 1 calc R . .
H13B H 0.5672 0.0754 0.3664 0.064 Uiso 1 1 calc R . .
C14 C 0.65216(16) 0.0229(4) 0.3642(2) 0.0465(9) Uani 1 1 d . . .
C15 C 0.6995(2) 0.0734(5) 0.4056(3) 0.0727(14) Uani 1 1 d . . .
H15 H 0.7001 0.1633 0.4208 0.087 Uiso 1 1 calc R . .
C16 C 0.7464(2) -0.0071(7) 0.4253(4) 0.0881(17) Uani 1 1 d . . .
H16 H 0.7783 0.0295 0.4526 0.106 Uiso 1 1 calc R . .
C17 C 0.7460(2) -0.1393(6) 0.4049(3) 0.0748(14) Uani 1 1 d . . .
H17 H 0.7774 -0.1933 0.4182 0.090 Uiso 1 1 calc R . .
C18 C 0.7000(2) -0.1910(5) 0.3655(3) 0.0706(13) Uani 1 1 d . . .
H18 H 0.6996 -0.2812 0.3510 0.085 Uiso 1 1 calc R . .
C19 C 0.6532(2) -0.1112(4) 0.3461(3) 0.0591(11) Uani 1 1 d . . .
H19 H 0.6214 -0.1498 0.3199 0.071 Uiso 1 1 calc R . .
C20 C 0.03202(17) 0.5638(4) 0.3871(3) 0.0506(10) Uani 1 1 d . . .
C21 C 0.05224(17) 0.6162(4) 0.3055(3) 0.0496(10) Uani 1 1 d . . .
C22 C 0.10654(19) 0.5815(4) 0.2788(3) 0.0587(11) Uani 1 1 d . . .
H22 H 0.1296 0.5261 0.3117 0.070 Uiso 1 1 calc R . .
C23 C 0.1269(2) 0.6288(5) 0.2030(3) 0.0687(13) Uani 1 1 d . . .
H23 H 0.1638 0.6075 0.1856 0.082 Uiso 1 1 calc R . .
C24 C 0.0914(2) 0.7081(5) 0.1540(3) 0.0670(12) Uani 1 1 d . . .
C25 C 0.0369(2) 0.7421(4) 0.1802(3) 0.0648(13) Uani 1 1 d . . .
H25 H 0.0135 0.7951 0.1463 0.078 Uiso 1 1 calc R . .
C26 C 0.01687(18) 0.6982(4) 0.2562(3) 0.0528(10) Uani 1 1 d . A .
C27 C -0.0425(2) 0.7323(4) 0.2879(3) 0.0675(13) Uani 1 1 d . . .
H27 H -0.0538 0.8192 0.2645 0.081 Uiso 0.680(13) 1 calc PR A 1
H27A H -0.0561 0.8162 0.2629 0.081 Uiso 0.320(13) 1 calc PR A 2
C28 C -0.0370(2) 0.7471(4) 0.3815(3) 0.0649(13) Uani 1 1 d . A .
C29 C -0.0196(2) 0.8780(5) 0.4188(4) 0.0810(15) Uani 1 1 d . . .
H29A H -0.0153 0.9537 0.3814 0.097 Uiso 1 1 calc R A .
H29B H 0.0070 0.8765 0.4659 0.097 Uiso 1 1 calc R . .
C30 C -0.0794(2) 0.8245(5) 0.4320(4) 0.0910(18) Uani 1 1 d . A .
H30A H -0.0887 0.7907 0.4871 0.109 Uiso 1 1 calc R . .
H30B H -0.1110 0.8679 0.4025 0.109 Uiso 1 1 calc R . .
C31 C -0.0848(8) 0.6218(17) 0.2511(9) 0.1114(19) Uani 0.680(13) 1 d PU A 1
H31A H -0.0756 0.6081 0.1928 0.134 Uiso 0.680(13) 1 calc PR A 1
H31B H -0.0772 0.5382 0.2801 0.134 Uiso 0.680(13) 1 calc PR A 1
C32 C -0.1466(5) 0.6505(11) 0.2566(9) 0.1185(17) Uani 0.680(13) 1 d PU A 1
H32A H -0.1558 0.7284 0.2228 0.142 Uiso 0.680(13) 1 calc PR A 1
H32B H -0.1562 0.6708 0.3141 0.142 Uiso 0.680(13) 1 calc PR A 1
C33 C -0.1825(3) 0.5308(7) 0.2263(5) 0.1169(16) Uani 1 1 d U . .
C34 C -0.1773(4) 0.4623(8) 0.1501(6) 0.1400(18) Uani 1 1 d U A .
H34 H -0.1505 0.4904 0.1111 0.168 Uiso 1 1 calc R . .
C35 C -0.2131(4) 0.3496(8) 0.1324(6) 0.1379(19) Uani 1 1 d U . .
H35 H -0.2099 0.3025 0.0826 0.166 Uiso 1 1 calc R A .
C36 C -0.2506(3) 0.3146(8) 0.1884(5) 0.1161(18) Uani 1 1 d U A .
H36 H -0.2778 0.2490 0.1761 0.139 Uiso 1 1 calc R . .
C37 C -0.2498(3) 0.3726(8) 0.2624(5) 0.1185(18) Uani 1 1 d U . .
H37 H -0.2754 0.3432 0.3026 0.142 Uiso 1 1 calc R A .
C38 C -0.2127(3) 0.4743(8) 0.2823(5) 0.1225(17) Uani 1 1 d U A .
H38 H -0.2094 0.5028 0.3374 0.147 Uiso 1 1 calc R . .
C39 C 0.2606(2) 0.4109(6) 0.4426(3) 0.0783(15) Uani 1 1 d . . .
H39 H 0.2735 0.3239 0.4641 0.094 Uiso 1 1 calc R . .
C32A C -0.1216(11) 0.632(3) 0.205(2) 0.1185(17) Uani 0.320(13) 1 d PU A 2
H32C H -0.1007 0.5979 0.1571 0.142 Uiso 0.320(13) 1 calc PR A 2
H32D H -0.1328 0.7240 0.1937 0.142 Uiso 0.320(13) 1 calc PR A 2
C31A C -0.0883(17) 0.623(4) 0.2781(19) 0.1114(19) Uani 0.320(13) 1 d PU A 2
H31C H -0.0694 0.5363 0.2792 0.134 Uiso 0.320(13) 1 calc PR A 2
H31D H -0.1138 0.6269 0.3256 0.134 Uiso 0.320(13) 1 calc PR A 2

loop_
_atom_site_aniso_label
_atom_site_aniso_U_11
_atom_site_aniso_U_22
_atom_site_aniso_U_33
_atom_site_aniso_U_23
_atom_site_aniso_U_13
_atom_site_aniso_U_12
Cl1 0.0643(8) 0.1417(13) 0.0529(7) -0.0109(7) 0.0109(6) 0.0310(8)
Cl2 0.1285(14) 0.1317(14) 0.0731(10) 0.0296(9) 0.0167(9) -0.0076(11)
Cl3 0.1132(13) 0.1482(15) 0.0696(9) 0.0044(9) 0.0162(9) 0.0051(11)
Cl4 0.0728(9) 0.1553(15) 0.1019(12) 0.0308(10) 0.0190(8) 0.0358(10)
Cl5 0.1388(17) 0.1306(15) 0.1312(16) -0.0276(12) -0.0188(13) -0.0223(13)
O1 0.0637(18) 0.0441(15) 0.0498(16) -0.0084(13) -0.0065(13) -0.0115(14)
O2 0.0582(18) 0.0531(16) 0.0678(19) 0.0123(15) 0.0003(14) 0.0125(15)
N1 0.055(2) 0.0411(17) 0.0358(16) -0.0091(13) -0.0005(14) -0.0057(15)
N2 0.058(2) 0.054(2) 0.082(3) 0.0182(19) 0.015(2) 0.0084(18)
C1 0.050(2) 0.0326(18) 0.041(2) 0.0002(16) -0.0076(17) 0.0018(18)
C2 0.048(2) 0.0331(18) 0.041(2) 0.0036(16) -0.0051(17) 0.0016(16)
C3 0.047(2) 0.042(2) 0.059(3) 0.0042(19) -0.0083(19) 0.0004(18)
C4 0.042(2) 0.061(3) 0.061(3) 0.010(2) 0.006(2) 0.009(2)
C5 0.054(2) 0.058(2) 0.042(2) 0.0032(19) 0.0054(19) 0.022(2)
C6 0.052(2) 0.044(2) 0.038(2) -0.0030(17) -0.0047(17) 0.0114(18)
C7 0.044(2) 0.0304(18) 0.041(2) -0.0001(16) -0.0037(16) 0.0035(16)
C8 0.048(2) 0.0364(19) 0.041(2) -0.0071(16) -0.0031(17) -0.0024(17)
C9 0.051(2) 0.0397(19) 0.040(2) -0.0022(16) -0.0054(17) -0.0070(17)
C10 0.075(3) 0.047(2) 0.055(3) 0.010(2) -0.010(2) -0.005(2)
C11 0.059(3) 0.061(3) 0.049(2) -0.001(2) 0.004(2) -0.015(2)
C12 0.048(2) 0.054(2) 0.038(2) -0.0015(17) -0.0029(17) 0.0045(19)
C13 0.059(3) 0.059(2) 0.041(2) -0.0047(19) -0.0010(19) 0.003(2)
C14 0.049(2) 0.059(2) 0.0319(19) 0.0016(18) -0.0003(16) -0.0046(19)
C15 0.073(3) 0.069(3) 0.076(3) -0.006(3) -0.019(3) -0.009(3)
C16 0.054(3) 0.118(5) 0.092(4) 0.007(4) -0.024(3) -0.015(3)
C17 0.059(3) 0.098(4) 0.068(3) 0.013(3) -0.002(2) 0.015(3)
C18 0.072(3) 0.071(3) 0.068(3) 0.007(3) -0.008(3) 0.015(3)
C19 0.062(3) 0.062(3) 0.053(3) 0.001(2) -0.012(2) 0.002(2)
C20 0.042(2) 0.041(2) 0.068(3) 0.000(2) -0.004(2) -0.0016(18)
C21 0.051(2) 0.039(2) 0.058(3) -0.0021(18) -0.008(2) -0.0050(19)
C22 0.056(3) 0.059(3) 0.062(3) 0.002(2) -0.006(2) 0.002(2)
C23 0.064(3) 0.074(3) 0.068(3) -0.001(3) 0.003(2) -0.003(3)
C24 0.075(3) 0.065(3) 0.061(3) 0.002(2) 0.000(2) -0.009(3)
C25 0.082(4) 0.051(3) 0.060(3) 0.009(2) -0.017(3) -0.009(2)
C26 0.052(2) 0.039(2) 0.067(3) 0.003(2) -0.012(2) -0.0051(19)
C27 0.054(3) 0.052(3) 0.096(4) 0.017(2) -0.008(3) 0.003(2)
C28 0.054(3) 0.046(2) 0.095(4) 0.013(2) 0.012(3) 0.011(2)
C29 0.086(4) 0.054(3) 0.102(4) 0.000(3) 0.011(3) 0.005(3)
C30 0.080(4) 0.074(3) 0.119(5) 0.018(3) 0.028(3) 0.028(3)
C31 0.084(3) 0.125(3) 0.125(4) 0.005(4) -0.022(4) -0.025(3)
C32 0.097(3) 0.131(3) 0.128(4) 0.001(3) -0.016(3) -0.027(3)
C33 0.105(3) 0.120(3) 0.125(4) 0.000(3) -0.026(3) -0.032(3)
C34 0.131(3) 0.155(4) 0.134(4) 0.015(3) -0.007(3) -0.048(3)
C35 0.134(4) 0.154(4) 0.126(4) -0.006(4) -0.022(3) -0.050(4)
C36 0.093(4) 0.127(4) 0.127(4) 0.003(4) -0.019(3) -0.036(3)
C37 0.091(3) 0.132(4) 0.132(4) 0.004(3) -0.004(3) -0.019(3)
C38 0.107(3) 0.131(3) 0.129(4) -0.006(3) -0.012(3) -0.018(3)
C39 0.069(3) 0.095(4) 0.071(3) 0.010(3) 0.002(3) 0.020(3)
C32A 0.097(3) 0.131(3) 0.128(4) 0.001(3) -0.016(3) -0.027(3)
C31A 0.084(3) 0.125(3) 0.125(4) 0.005(4) -0.022(4) -0.025(3)

loop_
_atom_type_symbol
_atom_type_description
_atom_type_scat_dispersion_real
_atom_type_scat_dispersion_imag
_atom_type_scat_source
C C 0.0033 0.0016 'International Tables Vol C Tables 4.2.6.8 and 6.1.1.4'
H H 0.0000 0.0000 'International Tables Vol C Tables 4.2.6.8 and 6.1.1.4'
Cl Cl 0.1484 0.1585 'International Tables Vol C Tables 4.2.6.8 and 6.1.1.4'
N N 0.0061 0.0033 'International Tables Vol C Tables 4.2.6.8 and 6.1.1.4'
O O 0.0106 0.0060 'International Tables Vol C Tables 4.2.6.8 and 6.1.1.4'

loop_
_geom_angle_atom_site_label_1
_geom_angle_atom_site_label_2
_geom_angle_atom_site_label_3
_geom_angle
C1 N1 C9 122.6(3)
C1 N1 H1 118.7
C9 N1 H1 118.7
C20 N2 C28 121.6(4)
C20 N2 H2 119.2
C28 N2 H2 119.2
O1 C1 N1 123.0(3)
O1 C1 C2 121.3(3)
N1 C1 C2 115.7(3)
C7 C2 C3 119.9(4)
C7 C2 C1 121.2(3)
C3 C2 C1 118.9(3)
C4 C3 C2 120.7(4)
C4 C3 H3 119.7
C2 C3 H3 119.7
C3 C4 C5 118.4(4)
C3 C4 H4 120.8
C5 C4 H4 120.8
C6 C5 C4 121.9(4)
C6 C5 Cl1 119.0(3)
C4 C5 Cl1 119.1(3)
C5 C6 C7 119.7(4)
C5 C6 H6 120.2
C7 C6 H6 120.2
C6 C7 C2 119.4(3)
C6 C7 C8 122.0(3)
C2 C7 C8 118.6(3)
C9 C8 C7 107.8(3)
C9 C8 C12 111.7(3)
C7 C8 C12 112.7(3)
C9 C8 H8 108.2
C7 C8 H8 108.2
C12 C8 H8 108.2
N1 C9 C11 116.4(3)
N1 C9 C10 117.3(3)
C11 C9 C10 60.5(3)
N1 C9 C8 112.3(3)
C11 C9 C8 121.1(3)
C10 C9 C8 120.2(3)
C9 C10 C11 59.6(3)
C9 C10 H10A 117.8
C11 C10 H10A 117.8
C9 C10 H10B 117.8
C11 C10 H10B 117.8
H10A C10 H10B 115.0
C9 C11 C10 59.9(3)
C9 C11 H11A 117.8
C10 C11 H11A 117.8
C9 C11 H11B 117.8
C10 C11 H11B 117.8
H11A C11 H11B 114.9
C13 C12 C8 114.6(3)
C13 C12 H12A 108.6
C8 C12 H12A 108.6
C13 C12 H12B 108.6
C8 C12 H12B 108.6
H12A C12 H12B 107.6
C14 C13 C12 113.1(3)
C14 C13 H13A 109.0
C12 C13 H13A 109.0
C14 C13 H13B 109.0
C12 C13 H13B 109.0
H13A C13 H13B 107.8
C19 C14 C15 116.4(4)
C19 C14 C13 121.5(4)
C15 C14 C13 122.1(4)
C14 C15 C16 121.3(5)
C14 C15 H15 119.4
C16 C15 H15 119.4
C17 C16 C15 120.3(5)
C17 C16 H16 119.8
C15 C16 H16 119.8
C18 C17 C16 119.4(5)
C18 C17 H17 120.3
C16 C17 H17 120.3
C17 C18 C19 120.5(5)
C17 C18 H18 119.8
C19 C18 H18 119.8
C14 C19 C18 122.2(4)
C14 C19 H19 118.9
C18 C19 H19 118.9
O2 C20 N2 122.3(4)
O2 C20 C21 122.0(4)
N2 C20 C21 115.7(4)
C22 C21 C26 120.4(4)
C22 C21 C20 118.8(4)
C26 C21 C20 120.8(4)
C21 C22 C23 120.4(4)
C21 C22 H22 119.8
C23 C22 H22 119.8
C24 C23 C22 118.9(5)
C24 C23 H23 120.5
C22 C23 H23 120.5
C23 C24 C25 120.8(5)
C23 C24 Cl2 119.8(4)
C25 C24 Cl2 119.3(4)
C26 C25 C24 120.6(4)
C26 C25 H25 119.7
C24 C25 H25 119.7
C25 C26 C21 118.8(4)
C25 C26 C27 122.8(4)
C21 C26 C27 118.4(4)
C28 C27 C26 106.7(4)
C28 C27 C31A 102.9(12)
C26 C27 C31A 116.1(15)
C28 C27 C31 118.8(6)
C26 C27 C31 106.4(7)
C31A C27 C31 16.1(14)
C28 C27 H27 108.2
C26 C27 H27 108.2
C31A C27 H27 114.1
C31 C27 H27 108.2
C28 C27 H27A 110.2
C26 C27 H27A 110.2
C31A C27 H27A 110.2
C31 C27 H27A 104.3
H27 C27 H27A 3.9
N2 C28 C29 117.1(4)
N2 C28 C30 116.7(4)
C29 C28 C30 60.6(3)
N2 C28 C27 111.3(4)
C29 C28 C27 120.2(4)
C30 C28 C27 122.5(4)
C28 C29 C30 60.0(3)
C28 C29 H29A 117.8
C30 C29 H29A 117.8
C28 C29 H29B 117.8
C30 C29 H29B 117.8
H29A C29 H29B 114.9
C28 C30 C29 59.5(3)
C28 C30 H30A 117.8
C29 C30 H30A 117.8
C28 C30 H30B 117.8
C29 C30 H30B 117.8
H30A C30 H30B 115.0
C32 C31 C27 116.4(12)
C32 C31 H31A 108.2
C27 C31 H31A 108.2
C32 C31 H31B 108.2
C27 C31 H31B 108.2
H31A C31 H31B 107.3
C31 C32 C33 111.0(11)
C31 C32 H32A 109.4
C33 C32 H32A 109.4
C31 C32 H32B 109.4
C33 C32 H32B 109.4
H32A C32 H32B 108.0
C38 C33 C34 116.6(7)
C38 C33 C32 115.1(9)
C34 C33 C32 127.0(9)
C38 C33 C32A 146.5(12)
C34 C33 C32A 91.8(12)
C32 C33 C32A 35.5(9)
C33 C34 C35 120.0(8)
C33 C34 H34 120.0
C35 C34 H34 120.0
C36 C35 C34 117.9(8)
C36 C35 H35 121.0
C34 C35 H35 121.0
C35 C36 C37 119.8(7)
C35 C36 H36 120.1
C37 C36 H36 120.1
C36 C37 C38 122.5(8)
C36 C37 H37 118.7
C38 C37 H37 118.7
C33 C38 C37 121.0(8)
C33 C38 H38 119.5
C37 C38 H38 119.5
Cl3 C39 Cl5 110.6(3)
Cl3 C39 Cl4 110.4(3)
Cl5 C39 Cl4 111.6(3)
Cl3 C39 H39 108.1
Cl5 C39 H39 108.1
Cl4 C39 H39 108.1
C31A C32A C33 104(2)
C31A C32A H32C 111.1
C33 C32A H32C 111.1
C31A C32A H32D 111.1
C33 C32A H32D 111.1
H32C C32A H32D 109.0
C32A C31A C27 115(2)
C32A C31A H31C 108.6
C27 C31A H31C 108.6
C32A C31A H31D 108.6
C27 C31A H31D 108.6
H31C C31A H31D 107.6

loop_
_geom_bond_atom_site_label_1
_geom_bond_atom_site_label_2
_geom_bond_distance
Cl1 C5 1.729(4)
Cl2 C24 1.723(5)
Cl3 C39 1.735(5)
Cl4 C39 1.746(5)
Cl5 C39 1.738(6)
O1 C1 1.244(4)
O2 C20 1.241(5)
N1 C1 1.332(5)
N1 C9 1.440(4)
N1 H1 0.8600
N2 C20 1.336(5)
N2 C28 1.452(5)
N2 H2 0.8600
C1 C2 1.489(5)
C2 C7 1.395(5)
C2 C3 1.400(5)
C3 C4 1.384(6)
C3 H3 0.9300
C4 C5 1.387(6)
C4 H4 0.9300
C5 C6 1.381(6)
C6 C7 1.390(5)
C6 H6 0.9300
C7 C8 1.518(5)
C8 C9 1.507(5)
C8 C12 1.541(5)
C8 H8 0.9800
C9 C11 1.497(5)
C9 C10 1.503(5)
C10 C11 1.511(6)
C10 H10A 0.9700
C10 H10B 0.9700
C11 H11A 0.9700
C11 H11B 0.9700
C12 C13 1.521(5)
C12 H12A 0.9700
C12 H12B 0.9700
C13 C14 1.512(6)
C13 H13A 0.9700
C13 H13B 0.9700
C14 C19 1.370(6)
C14 C15 1.375(6)
C15 C16 1.389(7)
C15 H15 0.9300
C16 C17 1.359(8)
C16 H16 0.9300
C17 C18 1.339(7)
C17 H17 0.9300
C18 C19 1.380(6)
C18 H18 0.9300
C19 H19 0.9300
C20 C21 1.488(6)
C21 C22 1.381(6)
C21 C26 1.397(6)
C22 C23 1.389(6)
C22 H22 0.9300
C23 C24 1.380(7)
C23 H23 0.9300
C24 C25 1.382(7)
C25 C26 1.379(6)
C25 H25 0.9300
C26 C27 1.515(6)
C27 C28 1.509(7)
C27 C31A 1.53(4)
C27 C31 1.587(17)
C27 H27 0.9800
C27 H27A 0.9800
C28 C29 1.490(7)
C28 C30 1.498(7)
C29 C30 1.507(7)
C29 H29A 0.9700
C29 H29B 0.9700
C30 H30A 0.9700
C30 H30B 0.9700
C31 C32 1.47(2)
C31 H31A 0.9700
C31 H31B 0.9700
C32 C33 1.533(12)
C32 H32A 0.9700
C32 H32B 0.9700
C33 C38 1.276(10)
C33 C34 1.405(11)
C33 C32A 1.78(2)
C34 C35 1.426(10)
C34 H34 0.9300
C35 C36 1.303(10)
C35 H35 0.9300
C36 C37 1.319(10)
C36 H36 0.9300
C37 C38 1.366(9)
C37 H37 0.9300
C38 H38 0.9300
C39 H39 0.9800
C32A C31A 1.40(4)
C32A H32C 0.9700
C32A H32D 0.9700
C31A H31C 0.9700
C31A H31D 0.9700
